data_2101890
loop_
_publ_author_name
'Harada, J.'
'Ogawa, K.'
'Tomoda, S.'

_publ_section_title
;
 Molecular Motion and Conformational Interconversion of Azobenzenes in
 Crystals as Studied by X-ray Diffraction
;
_journal_issue 4
_journal_name_full 'Acta Crystallographica Section B'
_journal_page_first 662
_journal_page_last 672
_journal_paper_doi 10.1107/S0108768197002772
_journal_volume 53
_journal_year 1997
_chemical_formula_moiety 'C14 H14 N2'
_chemical_formula_sum 'C14 H14 N2'
_chemical_formula_weight 210.28
_chemical_melting_point 328.1
_chemical_name_systematic '      (E)-2,2'-dimethylazobenzene'
_space_group_IT_number 15
_symmetry_cell_setting monoclinic
_symmetry_space_group_name_Hall '-C 2yc'
_symmetry_space_group_name_H-M 'C 1 2/c 1'
_audit_creation_method SHELXL
_cell_angle_alpha 90.00
_cell_angle_beta 97.110(8)
_cell_angle_gamma 90.00
_cell_formula_units_Z 4
_cell_length_a 13.6250(13)
_cell_length_b 6.3728(12)
_cell_length_c 13.8825(13)
_cell_measurement_reflns_used 25
_cell_measurement_temperature 296
_cell_measurement_theta_max 39.5
_cell_measurement_theta_min 37.6
_cell_volume 1196.1(3)
_computing_cell_refinement MSC/AFC
_computing_data_collection
;
Rigaku AFC6A, MSC/AFC Diffractometer Control Software
;
_computing_data_reduction
;      DIFDAT_ADDREF_SORTRF (Xtal: Stewart, Merom, Holden, Doherty, Hall
                                   Maslen, Spadaccini & Davenport)
;
_computing_molecular_graphics '      ORTEP (Xtal: Davenport, Hall & Dreissig)'
_computing_publication_material 'SHELXL-93 (Sheldrick, 1993)'
_computing_structure_refinement 'SHELXL-93 (Sheldrick, 1993)'
_computing_structure_solution 'SHELXS-86 (Sheldrick, 1990)'
_diffrn_ambient_temperature 296
_diffrn_measurement_device Rigaku_AFC6A
_diffrn_measurement_method \q/2\q
_diffrn_radiation_monochromator graphite
_diffrn_radiation_source 'fine-focus sealed tube'
_diffrn_radiation_type Cu_K\a
_diffrn_radiation_wavelength 1.54184
_diffrn_reflns_av_R_equivalents .0179
_diffrn_reflns_av_sigmaI/netI .0195
_diffrn_reflns_limit_h_max 15
_diffrn_reflns_limit_h_min 0
_diffrn_reflns_limit_k_max 7
_diffrn_reflns_limit_k_min 0
_diffrn_reflns_limit_l_max 15
_diffrn_reflns_limit_l_min -15
_diffrn_reflns_number 933
_diffrn_reflns_theta_max 59.95
_diffrn_reflns_theta_min 6.43
_diffrn_standards_decay_% 5
_diffrn_standards_interval_count 150
_diffrn_standards_number 3
_exptl_absorpt_coefficient_mu .540
_exptl_absorpt_correction_type none
_exptl_crystal_colour orange
_exptl_crystal_density_diffrn 1.168
_exptl_crystal_description rectangular
_exptl_crystal_F_000 448
_exptl_crystal_size_max .25
_exptl_crystal_size_mid .25
_exptl_crystal_size_min .20
_refine_diff_density_max .268
_refine_diff_density_min -.421
_refine_ls_extinction_method none
_refine_ls_goodness_of_fit_all 1.127
_refine_ls_goodness_of_fit_obs 1.183
_refine_ls_hydrogen_treatment refall
_refine_ls_matrix_type full
_refine_ls_number_parameters 101
_refine_ls_number_reflns 892
_refine_ls_number_restraints 0
_refine_ls_restrained_S_all 1.127
_refine_ls_restrained_S_obs 1.183
_refine_ls_R_factor_all .0715
_refine_ls_R_factor_obs .0620
_refine_ls_shift/esd_max -.030
_refine_ls_shift/esd_mean .003
_refine_ls_structure_factor_coef Fsqd
_refine_ls_weighting_details 'w=1/[\s^2^(Fo^2^)+(0.1043P)^2^+0.0417P] where P=(Fo^2^+2Fc^2^)/3'
_refine_ls_weighting_scheme calc
_refine_ls_wR_factor_all .1467
_refine_ls_wR_factor_obs .1386
_reflns_number_observed 740
_reflns_number_total 892
_reflns_observed_criterion >2sigma(I)
_cod_data_source_file oa0007.cif
_cod_data_source_block 2296
_cod_depositor_comments
;
The following automatic conversions were performed:

'_refine_ls_weighting_scheme' value 'calc
w=1/[\s^2^(Fo^2^)+(0.1043P)^2^+0.0417P] where P=(Fo^2^+2Fc^2^)/3' was
changed to 'calc'. New tag '_refine_ls_weighting_details' was
created. The value of the new tag was set to
'w=1/[\s^2^(Fo^2^)+(0.1043P)^2^+0.0417P] where P=(Fo^2^+2Fc^2^)/3'.

Automatic conversion script
Id: cif_fix_values 3143 2015-03-26 13:38:13Z robertas 
;
_cod_database_code 2101890
_cod_database_fobs_code 2101890

loop_
_symmetry_equiv_pos_as_xyz
'x, y, z'
'-x, y, -z+1/2'
'x+1/2, y+1/2, z'
'-x+1/2, y+1/2, -z+1/2'
'-x, -y, -z'
'x, -y, z-1/2'
'-x+1/2, -y+1/2, -z'
'x+1/2, -y+1/2, z-1/2'

loop_
_atom_site_aniso_label
_atom_site_aniso_U_11
_atom_site_aniso_U_22
_atom_site_aniso_U_33
_atom_site_aniso_U_12
_atom_site_aniso_U_13
_atom_site_aniso_U_23
N1 .0534(8) .0573(9) .0546(8) -.0093(6) .0067(6) -.0045(6)
C1 .0535(9) .0538(10) .0445(8) -.0050(7) .0063(7) .0006(7)
C2 .0588(10) .0562(10) .0461(9) -.0102(7) .0019(7) .0032(7)
C3 .0804(12) .0595(11) .0592(11) -.0103(9) .0023(9) -.0098(8)
C4 .0780(13) .0767(13) .0682(12) .0051(10) .0127(9) -.0164(10)
C5 .0609(11) .0864(14) .0676(12) -.0045(9) .0145(8) -.0129(10)
C6 .0552(10) .0659(12) .0590(10) -.0110(8) .0086(7) -.0083(8)
C7 .0609(11) .0780(14) .0742(13) -.0197(10) .0046(9) -.0036(11)

loop_
_atom_site_label
_atom_site_fract_x
_atom_site_fract_y
_atom_site_fract_z
_atom_site_U_iso_or_equiv
_atom_site_thermal_displace_type
_atom_site_calc_flag
_atom_site_occupancy
_atom_site_type_symbol
N1 .77696(9) .8060(2) .52862(9) .0551(5) Uani d 1 N
C1 .72483(11) .9597(2) .57772(10) .0506(5) Uani d 1 C
C2 .78106(12) 1.1281(3) .61859(11) .0541(5) Uani d 1 C
C3 .7323(2) 1.2800(3) .66668(13) .0669(6) Uani d 1 C
C4 .6330(2) 1.2636(4) .67515(15) .0740(6) Uani d 1 C
C5 .57937(13) 1.0942(4) .63658(14) .0711(6) Uani d 1 C
C6 .62490(12) .9429(3) .58761(12) .0599(6) Uani d 1 C
C7 .88921(14) 1.1480(4) .6097(2) .0713(6) Uani d 1 C
H3 .7717(17) 1.401(4) .6931(17) .088(6) Uiso d 1 H
H4 .6029(19) 1.363(4) .7111(19) .110(8) Uiso d 1 H
H5 .5083(19) 1.081(4) .6458(17) .095(7) Uiso d 1 H
H6 .5923(15) .822(4) .5594(15) .080(6) Uiso d 1 H
H71 .9253(16) 1.017(4) .6125(18) .100(8) Uiso d 1 H
H72 .901(2) 1.199(5) .549(2) .137(11) Uiso d 1 H
H73 .920(2) 1.236(5) .659(2) .120(9) Uiso d 1 H

loop_
_atom_type_symbol
_atom_type_description
_atom_type_scat_dispersion_real
_atom_type_scat_dispersion_imag
_atom_type_scat_source
C C .0181 .0091 'International Tables Vol C Tables 4.2.6.8 and 6.1.1.4'
N N .0311 .0180 'International Tables Vol C Tables 4.2.6.8 and 6.1.1.4'
H H .0000 .0000 'International Tables Vol C Tables 4.2.6.8 and 6.1.1.4'

loop_
_geom_angle_atom_site_label_1
_geom_angle_atom_site_label_2
_geom_angle_atom_site_label_3
_geom_angle_site_symmetry_1
_geom_angle
N1 N1 C1 7_666 114.2(2)
C6 C1 C2 . 120.91(15)
C6 C1 N1 . 123.00(14)
C2 C1 N1 . 116.06(14)
C3 C2 C1 . 117.3(2)
C3 C2 C7 . 120.9(2)
C1 C2 C7 . 121.8(2)
C4 C3 C2 . 121.4(2)
C4 C3 H3 . 121.6(13)
C2 C3 H3 . 117.0(13)
C3 C4 C5 . 120.5(2)
C3 C4 H4 . 119.7(16)
C5 C4 H4 . 119.6(16)
C6 C5 C4 . 119.6(2)
C6 C5 H5 . 120.8(14)
C4 C5 H5 . 119.6(14)
C5 C6 C1 . 120.2(2)
C5 C6 H6 . 123.9(12)
C1 C6 H6 . 115.8(12)
C2 C7 H71 . 115.0(13)
C2 C7 H72 . 112.8(18)
H71 C7 H72 . 101(3)
C2 C7 H73 . 109.9(17)
H71 C7 H73 . 108(2)
H72 C7 H73 . 109(3)

loop_
_geom_bond_atom_site_label_1
_geom_bond_atom_site_label_2
_geom_bond_site_symmetry_2
_geom_bond_distance
N1 N1 7_666 1.240(2)
N1 C1 . 1.431(2)
C1 C6 . 1.389(2)
C1 C2 . 1.397(2)
C2 C3 . 1.391(3)
C2 C7 . 1.499(2)
C3 C4 . 1.376(3)
C3 H3 . .98(3)
C4 C5 . 1.374(3)
C4 H4 . .93(3)
C5 C6 . 1.372(3)
C5 H5 . 1.00(2)
C6 H6 . .95(2)
C7 H71 . .97(3)
C7 H72 . .93(3)
C7 H73 . .94(3)

loop_
_geom_torsion_atom_site_label_1
_geom_torsion_atom_site_label_2
_geom_torsion_atom_site_label_3
_geom_torsion_atom_site_label_4
_geom_torsion_site_symmetry_1
_geom_torsion
N1 N1 C1 C6 7_666 20.9(3)
N1 N1 C1 C2 7_666 -160.9(2)
C6 C1 C2 C3 . -1.9(2)
N1 C1 C2 C3 . 179.92(14)
C6 C1 C2 C7 . 179.4(2)
N1 C1 C2 C7 . 1.1(2)
C1 C2 C3 C4 . 1.1(3)
C7 C2 C3 C4 . 179.9(2)
C2 C3 C4 C5 . .5(3)
C3 C4 C5 C6 . -1.3(3)
C4 C5 C6 C1 . .5(3)
C2 C1 C6 C5 . 1.1(3)
N1 C1 C6 C5 . 179.19(15)
